data_4517783
loop_
_publ_author_name
'Khan, Huzaifa Yasir'
'Maurya, Santosh K.'
'Siddique, Hifzur R.'
'Yousuf, Shariq'
'Arjmand, Farukh'

_publ_section_title
;
 New Tailored RNA-Targeted Organometallic Drug Candidates against Huh7
 (Liver) and Du145 (Prostate) Cancer Cell Lines
;
_journal_issue 25
_journal_name_full 'ACS Omega'
_journal_page_first 15218
_journal_page_last 15228
_journal_paper_doi 10.1021/acsomega.0c01206
_journal_volume 5
_journal_year 2020
_chemical_formula_moiety 'C23 H23 N O3 Sn'
_chemical_formula_sum 'C23 H23 N O3 Sn'
_chemical_formula_weight 480.15
_space_group_crystal_system triclinic
_space_group_IT_number 2
_space_group_name_Hall '-P 1'
_space_group_name_H-M_alt 'P -1'
_symmetry_Int_Tables_number 2
_atom_sites_solution_primary iterative
_audit_creation_date 2020-04-28
_audit_creation_method
;
Olex2 1.2
(compiled 2018.05.29 svn.r3508 for OlexSys, GUI svn.r5506)
;
_cell_angle_alpha 75.0200(6)
_cell_angle_beta 86.4000(8)
_cell_angle_gamma 65.9940(10)
_cell_formula_units_Z 2
_cell_length_a 8.6269(2)
_cell_length_b 9.0681(2)
_cell_length_c 14.8527(3)
_cell_measurement_reflns_used 9965
_cell_measurement_temperature 100(2)
_cell_measurement_theta_max 22.91
_cell_measurement_theta_min 3.11
_cell_volume 1024.16(4)
_computing_cell_refinement 'SAINT V8.38A (?, 2016)'
_computing_data_reduction 'SAINT V8.38A (?, 2016)'
_computing_molecular_graphics 'Olex2 (Dolomanov et al., 2009)'
_computing_publication_material 'Olex2 (Dolomanov et al., 2009)'
_computing_structure_refinement 'olex2.refine (Bourhis et al., 2015)'
_computing_structure_solution 'olex2.solve (Bourhis et al., 2015)'
_diffrn_ambient_temperature 100(2)
_diffrn_measured_fraction_theta_full 0.9986
_diffrn_measured_fraction_theta_max 0.9986
_diffrn_measurement_device_type 'Bruker APEX-II CCD'
_diffrn_measurement_method '\f and \w scans'
_diffrn_radiation_type 'Mo K\a'
_diffrn_radiation_wavelength 0.71073
_diffrn_reflns_av_R_equivalents 0.0401
_diffrn_reflns_av_unetI/netI 0.0438
_diffrn_reflns_limit_h_max 11
_diffrn_reflns_limit_h_min -11
_diffrn_reflns_limit_k_max 12
_diffrn_reflns_limit_k_min -12
_diffrn_reflns_limit_l_max 19
_diffrn_reflns_limit_l_min -19
_diffrn_reflns_number 16422
_diffrn_reflns_theta_full 25.0476
_diffrn_reflns_theta_max 25.05
_diffrn_reflns_theta_min 2.54
_diffrn_standards_number 0
_exptl_absorpt_coefficient_mu 1.271
_exptl_absorpt_correction_T_max 0.7457
_exptl_absorpt_correction_T_min 0.6726
_exptl_absorpt_correction_type multi-scan
_exptl_absorpt_process_details
;
SADABS-2016/2 (Bruker,2016/2) was used for absorption correction.
wR2(int) was 0.1029 before and 0.0509 after correction.
The Ratio of minimum to maximum transmission is 0.9020.
The \l/2 correction factor is Not present.
;
_exptl_crystal_colour colourless
_exptl_crystal_colour_primary colourless
_exptl_crystal_density_diffrn 1.5569
_exptl_crystal_description block
_exptl_crystal_F_000 482.9481
_exptl_crystal_size_max 0.52
_exptl_crystal_size_mid 0.29
_exptl_crystal_size_min 0.18
_refine_diff_density_max 0.5155
_refine_diff_density_min -0.5640
_refine_diff_density_rms 0.0982
_refine_ls_d_res_high 0.8394
_refine_ls_d_res_low 8.0088
_refine_ls_goodness_of_fit_ref 1.0529
_refine_ls_hydrogen_treatment mixed
_refine_ls_matrix_type full
_refine_ls_number_constraints 42
_refine_ls_number_parameters 255
_refine_ls_number_reflns 3623
_refine_ls_number_restraints 0
_refine_ls_restrained_S_all 1.0529
_refine_ls_R_factor_all 0.0266
_refine_ls_R_factor_gt 0.0235
_refine_ls_shift/su_max 0.0000
_refine_ls_shift/su_mean 0.0000
_refine_ls_structure_factor_coef Fsqd
_refine_ls_weighting_details 'w=1/[\s^2^(Fo^2^)+(0.0105P)^2^+1.2561P] where P=(Fo^2^+2Fc^2^)/3'
_refine_ls_weighting_scheme calc
_refine_ls_wR_factor_gt 0.0486
_refine_ls_wR_factor_ref 0.0504
_reflns_Friedel_coverage 0.0
_reflns_limit_h_max 10
_reflns_limit_h_min -10
_reflns_limit_k_max 10
_reflns_limit_k_min -10
_reflns_limit_l_max 17
_reflns_limit_l_min 0
_reflns_number_gt 3393
_reflns_number_total 3623
_reflns_threshold_expression I>=2u(I)
_cod_data_source_file ao0c01206_si_002.cif
_cod_data_source_block hsn_0m
_cod_depositor_comments
;Adding full bibliography for 4517783.cif.

 Adding full bibliography for 4517783.cif.
;
_cod_database_code 4517783
_olex2_refinement_description
;
1. Fixed Uiso
 At 1.2 times of:
  All C(H) groups, All C(H,H) groups
 At 1.5 times of:
  All C(H,H,H) groups, All O(H) groups
2. Restrained distances
3.a Secondary CH2 refined with riding coordinates:
 C9(H9a,H9b), C11(H11a,H11b)
3.b Aromatic/amide H refined with riding coordinates:
 C17(H17), C16(H16), C15(H15), C14(H14), C13(H13), C19(H19), C20(H20),
 C21(H21), C22(H22), C23(H23), C5(H5), C4(H4), C3(H3a), C2(H2), C7(H7)
3.c Idealised Me refined as rotating group:
 C10(H10a,H10b,H10c)
3.d Idealised tetrahedral OH refined as rotating group:
 O3(H3)
;
_olex2_submission_special_instructions 'No special instructions were received'

loop_
_space_group_symop_id
_space_group_symop_operation_xyz
1 x,y,z
2 -x,-y,-z

loop_
_atom_site_label
_atom_site_type_symbol
_atom_site_fract_x
_atom_site_fract_y
_atom_site_fract_z
_atom_site_U_iso_or_equiv
_atom_site_adp_type
_atom_site_occupancy
_atom_site_refinement_flags_posn
Sn1 Sn 0.46557(2) 0.29915(2) 0.258865(13) 0.01090(6) Uani 1.000000 .
O1 O 0.5711(2) 0.4237(2) 0.15021(12) 0.0144(4) Uani 1.000000 .
O2 O 0.4332(2) 0.1753(2) 0.39316(12) 0.0140(4) Uani 1.000000 .
O3 O 0.8114(2) -0.0683(2) 0.56014(12) 0.0174(4) Uani 1.000000 .
H3 H 0.733(2) -0.102(3) 0.5744(4) 0.0262(6) Uiso 1.000000 GR
N1 N 0.6878(3) 0.2634(3) 0.33823(15) 0.0119(5) Uani 1.000000 .
C1 C 0.7347(3) 0.3713(3) 0.13319(19) 0.0141(6) Uani 1.000000 .
C2 C 0.7845(3) 0.3926(3) 0.04063(18) 0.0160(6) Uani 1.000000 .
H2 H 0.7003(3) 0.4437(3) -0.00902(18) 0.0192(7) Uiso 1.000000 R
C3 C 0.9534(4) 0.3404(3) 0.02069(19) 0.0184(6) Uani 1.000000 .
H3a H 0.9842(4) 0.3525(3) -0.04250(19) 0.0221(7) Uiso 1.000000 R
C4 C 1.0809(3) 0.2697(3) 0.09201(19) 0.0181(6) Uani 1.000000 .
H4 H 1.1972(3) 0.2362(3) 0.07756(19) 0.0217(7) Uiso 1.000000 R
C5 C 1.0352(3) 0.2497(3) 0.18274(19) 0.0156(6) Uani 1.000000 .
H5 H 1.1209(3) 0.2031(3) 0.23142(19) 0.0188(7) Uiso 1.000000 R
C6 C 0.8634(3) 0.2967(3) 0.20554(18) 0.0131(6) Uani 1.000000 .
C7 C 0.8303(3) 0.2582(3) 0.30269(18) 0.0131(6) Uani 1.000000 .
H7 H 0.9228(3) 0.2253(3) 0.34555(18) 0.0157(7) Uiso 1.000000 R
C8 C 0.6831(3) 0.1986(3) 0.44086(18) 0.0134(6) Uani 1.000000 .
C9 C 0.7960(3) 0.0097(3) 0.46334(18) 0.0137(6) Uani 1.000000 .
H9a H 0.9105(3) -0.0072(3) 0.44004(18) 0.0165(7) Uiso 1.000000 R
H9b H 0.7470(3) -0.0443(3) 0.43013(18) 0.0165(7) Uiso 1.000000 R
C10 C 0.7425(3) 0.2883(3) 0.49563(19) 0.0183(6) Uani 1.000000 .
H10a H 0.8619(7) 0.2665(18) 0.4841(10) 0.0275(9) Uiso 1.000000 GR
H10b H 0.6733(15) 0.4087(4) 0.4756(9) 0.0275(9) Uiso 1.000000 GR
H10c H 0.730(2) 0.2475(16) 0.5624(2) 0.0275(9) Uiso 1.000000 GR
C11 C 0.4975(3) 0.2278(3) 0.45873(18) 0.0146(6) Uani 1.000000 .
H11a H 0.4289(3) 0.3479(3) 0.45348(18) 0.0175(7) Uiso 1.000000 R
H11b H 0.4892(3) 0.1646(3) 0.52272(18) 0.0175(7) Uiso 1.000000 R
C12 C 0.2471(3) 0.5230(3) 0.25635(19) 0.0153(6) Uani 1.000000 .
C13 C 0.1224(3) 0.5196(4) 0.3207(2) 0.0197(6) Uani 1.000000 .
H13 H 0.1337(3) 0.4173(4) 0.3634(2) 0.0236(7) Uiso 1.000000 R
C14 C -0.0178(4) 0.6656(4) 0.3221(2) 0.0251(7) Uani 1.000000 .
H14 H -0.1026(4) 0.6633(4) 0.3658(2) 0.0301(8) Uiso 1.000000 R
C15 C -0.0342(4) 0.8146(4) 0.2601(2) 0.0242(7) Uani 1.000000 .
H15 H -0.1300(4) 0.9144(4) 0.2615(2) 0.0290(8) Uiso 1.000000 R
C16 C 0.0874(4) 0.8191(4) 0.1961(2) 0.0238(7) Uani 1.000000 .
H16 H 0.0751(4) 0.9216(4) 0.1533(2) 0.0286(8) Uiso 1.000000 R
C17 C 0.2287(3) 0.6729(3) 0.19426(19) 0.0179(6) Uani 1.000000 .
H17 H 0.3128(3) 0.6762(3) 0.15021(19) 0.0215(7) Uiso 1.000000 R
C18 C 0.5174(3) 0.0939(3) 0.20073(19) 0.0140(6) Uani 1.000000 .
C19 C 0.4991(3) -0.0497(3) 0.2526(2) 0.0191(6) Uani 1.000000 .
H19 H 0.4499(3) -0.0511(3) 0.3117(2) 0.0229(7) Uiso 1.000000 R
C20 C 0.5521(4) -0.1904(4) 0.2185(2) 0.0260(7) Uani 1.000000 .
H20 H 0.5386(4) -0.2874(4) 0.2542(2) 0.0312(8) Uiso 1.000000 R
C21 C 0.6245(4) -0.1901(4) 0.1330(2) 0.0288(7) Uani 1.000000 .
H21 H 0.6626(4) -0.2871(4) 0.1102(2) 0.0345(9) Uiso 1.000000 R
C22 C 0.6414(4) -0.0481(4) 0.0809(2) 0.0262(7) Uani 1.000000 .
H22 H 0.6910(4) -0.0474(4) 0.0219(2) 0.0314(8) Uiso 1.000000 R
C23 C 0.5865(3) 0.0934(3) 0.11393(19) 0.0182(6) Uani 1.000000 .
H23 H 0.5963(3) 0.1913(3) 0.07673(19) 0.0218(7) Uiso 1.000000 R

loop_
_atom_site_aniso_label
_atom_site_aniso_U_11
_atom_site_aniso_U_22
_atom_site_aniso_U_33
_atom_site_aniso_U_12
_atom_site_aniso_U_13
_atom_site_aniso_U_23
Sn1 0.00780(9) 0.01087(10) 0.01268(10) -0.00202(7) -0.00015(6) -0.00360(7)
O1 0.0112(9) 0.0138(10) 0.0143(10) -0.0027(8) -0.0002(7) -0.0012(8)
O2 0.0110(9) 0.0176(10) 0.0127(9) -0.0053(8) 0.0001(7) -0.0031(8)
O3 0.0131(10) 0.0235(11) 0.0138(10) -0.0088(8) -0.0016(8) 0.0013(8)
N1 0.0108(11) 0.0111(11) 0.0140(11) -0.0041(9) 0.0001(9) -0.0042(9)
C1 0.0133(14) 0.0094(13) 0.0206(15) -0.0056(11) 0.0009(11) -0.0039(11)
C2 0.0169(14) 0.0166(14) 0.0141(14) -0.0073(12) -0.0004(11) -0.0022(12)
C3 0.0242(16) 0.0187(15) 0.0172(15) -0.0126(13) 0.0056(12) -0.0070(12)
C4 0.0149(14) 0.0184(15) 0.0229(15) -0.0078(12) 0.0054(12) -0.0079(13)
C5 0.0144(14) 0.0142(14) 0.0204(15) -0.0069(11) -0.0003(11) -0.0059(12)
C6 0.0148(14) 0.0093(13) 0.0165(14) -0.0053(11) 0.0010(11) -0.0047(11)
C7 0.0122(13) 0.0091(13) 0.0183(14) -0.0037(11) -0.0024(11) -0.0043(11)
C8 0.0125(13) 0.0154(14) 0.0123(13) -0.0047(11) -0.0004(10) -0.0046(11)
C9 0.0123(13) 0.0166(14) 0.0129(13) -0.0071(11) 0.0004(11) -0.0025(11)
C10 0.0179(15) 0.0203(15) 0.0181(15) -0.0065(12) 0.0011(12) -0.0093(12)
C11 0.0130(14) 0.0137(14) 0.0148(14) -0.0023(11) 0.0012(11) -0.0052(11)
C12 0.0113(13) 0.0134(14) 0.0206(15) -0.0010(11) -0.0032(11) -0.0088(12)
C13 0.0141(14) 0.0175(15) 0.0217(15) -0.0014(12) -0.0004(12) -0.0038(12)
C14 0.0152(15) 0.0274(18) 0.0281(17) -0.0009(13) 0.0031(13) -0.0130(14)
C15 0.0172(15) 0.0199(16) 0.0303(17) 0.0022(12) -0.0021(12) -0.0135(14)
C16 0.0234(16) 0.0146(15) 0.0286(17) -0.0025(13) -0.0053(13) -0.0045(13)
C17 0.0163(15) 0.0165(15) 0.0205(15) -0.0053(12) -0.0005(12) -0.0061(12)
C18 0.0057(13) 0.0161(14) 0.0206(15) -0.0021(11) -0.0039(11) -0.0085(12)
C19 0.0153(15) 0.0198(15) 0.0230(16) -0.0062(12) -0.0026(12) -0.0077(13)
C20 0.0273(17) 0.0160(15) 0.0355(18) -0.0096(13) -0.0056(14) -0.0047(14)
C21 0.0285(17) 0.0220(17) 0.040(2) -0.0057(14) -0.0036(15) -0.0204(15)
C22 0.0258(17) 0.0301(18) 0.0262(17) -0.0091(14) 0.0037(13) -0.0170(14)
C23 0.0165(15) 0.0191(15) 0.0198(15) -0.0071(12) -0.0008(12) -0.0063(12)

loop_
_atom_type_symbol
_atom_type_scat_dispersion_real
_atom_type_scat_dispersion_imag
_atom_type_scat_Cromer_Mann_a1
_atom_type_scat_Cromer_Mann_a2
_atom_type_scat_Cromer_Mann_a3
_atom_type_scat_Cromer_Mann_a4
_atom_type_scat_Cromer_Mann_b1
_atom_type_scat_Cromer_Mann_b2
_atom_type_scat_Cromer_Mann_b3
_atom_type_scat_Cromer_Mann_b4
_atom_type_scat_Cromer_Mann_c
_atom_type_scat_source
_atom_type_scat_dispersion_source
H 0.00000 0.00000 0.49300 0.32291 0.14019 0.04081 10.51090 26.12570 3.14236 57.79970 0.0030380000826 'International Tables Volume C Table 6.1.1.4 (pp. 500-502)' 'Henke, Gullikson and Davis, At. Data and Nucl. Data Tables, 1993, 54, 2'
C 0.00347 0.00161 2.31000 1.02000 1.58860 0.86500 20.84390 10.20750 0.56870 51.65120 0.215599998832 'International Tables Volume C Table 6.1.1.4 (pp. 500-502)' 'Henke, Gullikson and Davis, At. Data and Nucl. Data Tables, 1993, 54, 2'
Sn -0.62110 1.42230 19.18890 19.10050 4.45850 2.46630 5.83030 0.50310 26.89090 83.95710 4.78210020065 'International Tables Volume C Table 6.1.1.4 (pp. 500-502)' 'Henke, Gullikson and Davis, At. Data and Nucl. Data Tables, 1993, 54, 2'
O 0.01158 0.00611 3.04850 2.28680 1.54630 0.86700 13.27710 5.70110 0.32390 32.90890 0.250800013542 'International Tables Volume C Table 6.1.1.4 (pp. 500-502)' 'Henke, Gullikson and Davis, At. Data and Nucl. Data Tables, 1993, 54, 2'
N 0.00653 0.00323 12.21260 3.13220 2.01250 1.16630 0.00570 9.89330 28.99750 0.58260 -11.5290002823 'International Tables Volume C Table 6.1.1.4 (pp. 500-502)' 'Henke, Gullikson and Davis, At. Data and Nucl. Data Tables, 1993, 54, 2'

loop_
_geom_angle_atom_site_label_1
_geom_angle_atom_site_label_2
_geom_angle_atom_site_label_3
_geom_angle
_geom_angle_site_symmetry_1
_geom_angle_site_symmetry_3
_geom_angle_publ_flag
O2 Sn1 O1 159.07(7) . . ?
N1 Sn1 O1 82.59(7) . . ?
N1 Sn1 O2 76.62(7) . . ?
C12 Sn1 O1 91.87(9) . . ?
C12 Sn1 O2 94.87(9) . . ?
C12 Sn1 N1 115.61(9) . . ?
C18 Sn1 O1 94.56(9) . . ?
C18 Sn1 O2 95.02(9) . . ?
C18 Sn1 N1 110.65(9) . . ?
C18 Sn1 C12 133.74(10) . . ?
C1 O1 Sn1 124.99(16) . . ?
C11 O2 Sn1 108.99(14) . . ?
C9 O3 H3 109.5 . . ?
C7 N1 Sn1 124.74(18) . . ?
C8 N1 Sn1 114.19(15) . . ?
C8 N1 C7 119.1(2) . . ?
C2 C1 O1 119.6(2) . . ?
C6 C1 O1 122.3(2) . . ?
C6 C1 C2 118.1(2) . . ?
H2 C2 C1 119.52(15) . . ?
C3 C2 C1 121.0(3) . . ?
C3 C2 H2 119.52(16) . . ?
H3a C3 C2 119.43(16) . . ?
C4 C3 C2 121.1(3) . . ?
C4 C3 H3a 119.43(16) . . ?
H4 C4 C3 120.56(16) . . ?
C5 C4 C3 118.9(2) . . ?
C5 C4 H4 120.56(16) . . ?
H5 C5 C4 119.33(16) . . ?
C6 C5 C4 121.3(3) . . ?
C6 C5 H5 119.33(16) . . ?
C5 C6 C1 119.6(2) . . ?
C7 C6 C1 123.6(2) . . ?
C7 C6 C5 116.8(2) . . ?
C6 C7 N1 126.9(2) . . ?
H7 C7 N1 116.55(15) . . ?
H7 C7 C6 116.55(15) . . ?
C9 C8 N1 106.1(2) . . ?
C10 C8 N1 112.0(2) . . ?
C10 C8 C9 112.2(2) . . ?
C11 C8 N1 105.3(2) . . ?
C11 C8 C9 110.2(2) . . ?
C11 C8 C10 110.7(2) . . ?
C8 C9 O3 112.6(2) . . ?
H9a C9 O3 109.07(13) . . ?
H9a C9 C8 109.07(13) . . ?
H9b C9 O3 109.07(13) . . ?
H9b C9 C8 109.07(14) . . ?
H9b C9 H9a 107.8 . . ?
H10a C10 C8 109.5 . . ?
H10b C10 C8 109.5 . . ?
H10b C10 H10a 109.5 . . ?
H10c C10 C8 109.5 . . ?
H10c C10 H10a 109.5 . . ?
H10c C10 H10b 109.5 . . ?
C8 C11 O2 110.0(2) . . ?
H11a C11 O2 109.65(13) . . ?
H11a C11 C8 109.65(14) . . ?
H11b C11 O2 109.65(13) . . ?
H11b C11 C8 109.65(14) . . ?
H11b C11 H11a 108.2 . . ?
C13 C12 Sn1 119.3(2) . . ?
C17 C12 Sn1 121.3(2) . . ?
C17 C12 C13 119.4(2) . . ?
H13 C13 C12 120.01(16) . . ?
C14 C13 C12 120.0(3) . . ?
C14 C13 H13 120.01(18) . . ?
H14 C14 C13 119.98(18) . . ?
C15 C14 C13 120.0(3) . . ?
C15 C14 H14 119.98(17) . . ?
H15 C15 C14 119.80(17) . . ?
C16 C15 C14 120.4(3) . . ?
C16 C15 H15 119.80(17) . . ?
H16 C16 C15 120.05(17) . . ?
C17 C16 C15 119.9(3) . . ?
C17 C16 H16 120.05(17) . . ?
C16 C17 C12 120.3(3) . . ?
H17 C17 C12 119.85(16) . . ?
H17 C17 C16 119.85(17) . . ?
C19 C18 Sn1 120.8(2) . . ?
C23 C18 Sn1 120.4(2) . . ?
C23 C18 C19 118.5(2) . . ?
H19 C19 C18 119.77(16) . . ?
C20 C19 C18 120.5(3) . . ?
C20 C19 H19 119.77(18) . . ?
H20 C20 C19 119.88(18) . . ?
C21 C20 C19 120.2(3) . . ?
C21 C20 H20 119.88(18) . . ?
H21 C21 C20 120.18(18) . . ?
C22 C21 C20 119.6(3) . . ?
C22 C21 H21 120.18(18) . . ?
H22 C22 C21 119.82(18) . . ?
C23 C22 C21 120.4(3) . . ?
C23 C22 H22 119.82(18) . . ?
C22 C23 C18 120.8(3) . . ?
H23 C23 C18 119.62(16) . . ?
H23 C23 C22 119.62(18) . . ?

loop_
_geom_bond_atom_site_label_1
_geom_bond_atom_site_label_2
_geom_bond_distance
_geom_bond_site_symmetry_2
_geom_bond_publ_flag
Sn1 O1 2.1021(17) . ?
Sn1 O2 2.0844(17) . ?
Sn1 N1 2.180(2) . ?
Sn1 C12 2.128(3) . ?
Sn1 C18 2.125(3) . ?
O1 C1 1.324(3) . ?
O2 C11 1.416(3) . ?
O3 H3 0.8400 . ?
O3 C9 1.417(3) . ?
N1 C7 1.295(3) . ?
N1 C8 1.490(3) . ?
C1 C2 1.403(4) . ?
C1 C6 1.417(4) . ?
C2 H2 0.9500 . ?
C2 C3 1.376(4) . ?
C3 H3a 0.9500 . ?
C3 C4 1.402(4) . ?
C4 H4 0.9500 . ?
C4 C5 1.367(4) . ?
C5 H5 0.9500 . ?
C5 C6 1.411(4) . ?
C6 C7 1.433(4) . ?
C7 H7 0.9500 . ?
C8 C9 1.543(4) . ?
C8 C10 1.523(4) . ?
C8 C11 1.530(3) . ?
C9 H9a 0.9900 . ?
C9 H9b 0.9900 . ?
C10 H10a 0.9800 . ?
C10 H10b 0.9800 . ?
C10 H10c 0.9800 . ?
C11 H11a 0.9900 . ?
C11 H11b 0.9900 . ?
C12 C13 1.398(4) . ?
C12 C17 1.385(4) . ?
C13 H13 0.9500 . ?
C13 C14 1.388(4) . ?
C14 H14 0.9500 . ?
C14 C15 1.383(4) . ?
C15 H15 0.9500 . ?
C15 C16 1.376(4) . ?
C16 H16 0.9500 . ?
C16 C17 1.394(4) . ?
C17 H17 0.9500 . ?
C18 C19 1.396(4) . ?
C18 C23 1.386(4) . ?
C19 H19 0.9500 . ?
C19 C20 1.387(4) . ?
C20 H20 0.9500 . ?
C20 C21 1.380(4) . ?
C21 H21 0.9500 . ?
C21 C22 1.379(4) . ?
C22 H22 0.9500 . ?
C22 C23 1.383(4) . ?
C23 H23 0.9500 . ?
